data_2234846
loop_
_publ_author_name
'Choi, Hong Dae'
'Seo, Pil Ja'
'Lee, Uk'

_publ_section_title
;
 5-Bromo-2-methyl-3-(4-methylphenylsulfinyl)-1-benzofuran
;
_journal_coeditor_code XU5502
_journal_issue 5
_journal_name_full 'Acta Crystallographica Section E'
_journal_page_first o1298
_journal_paper_doi 10.1107/S160053681201389X
_journal_volume 68
_journal_year 2012
_chemical_formula_iupac 'C16 H13 Br O2 S'
_chemical_formula_moiety 'C16 H13 Br O2 S'
_chemical_formula_sum 'C16 H13 Br O2 S'
_chemical_formula_weight 349.23
_chemical_name_systematic
;
5-Bromo-2-methyl-3-(4-methylphenylsulfinyl)-1-benzofuran
;
_space_group_IT_number 14
_symmetry_cell_setting monoclinic
_symmetry_space_group_name_Hall '-P 2ybc'
_symmetry_space_group_name_H-M 'P 1 21/c 1'
_atom_sites_solution_hydrogens difmap
_atom_sites_solution_primary direct
_atom_sites_solution_secondary difmap
_cell_angle_alpha 90.00
_cell_angle_beta 107.5560(10)
_cell_angle_gamma 90.00
_cell_formula_units_Z 4
_cell_length_a 14.3470(2)
_cell_length_b 11.21220(10)
_cell_length_c 9.68520(10)
_cell_measurement_reflns_used 5020
_cell_measurement_temperature 173(2)
_cell_measurement_theta_max 28.10
_cell_measurement_theta_min 2.35
_cell_volume 1485.41(3)
_computing_cell_refinement '<i>SAINT</i> (Bruker, 2009)'
_computing_data_collection '<i>APEX2</i> (Bruker, 2009)'
_computing_data_reduction '<i>SAINT</i> (Bruker, 2009)'
_computing_molecular_graphics '<i>ORTEP-3</i> (Farrugia, 1997) and <i>DIAMOND</i> (Brandenburg, 1998)'
_computing_publication_material '<i>SHELXL97</i> (Sheldrick, 2008)'
_computing_structure_refinement '<i>SHELXL97</i> (Sheldrick, 2008)'
_computing_structure_solution '<i>SHELXS97</i> (Sheldrick, 2008)'
_diffrn_ambient_temperature 173(2)
_diffrn_detector_area_resol_mean 10.0
_diffrn_measured_fraction_theta_full 0.998
_diffrn_measured_fraction_theta_max 0.998
_diffrn_measurement_device_type 'Bruker SMART APEXII CCD'
_diffrn_measurement_method '\f and \w scans'
_diffrn_radiation_monochromator 'graphite multilayer'
_diffrn_radiation_source 'rotating anode'
_diffrn_radiation_type MoK\a
_diffrn_radiation_wavelength 0.71073
_diffrn_reflns_av_R_equivalents 0.0321
_diffrn_reflns_av_sigmaI/netI 0.0300
_diffrn_reflns_limit_h_max 19
_diffrn_reflns_limit_h_min -18
_diffrn_reflns_limit_k_max 14
_diffrn_reflns_limit_k_min -14
_diffrn_reflns_limit_l_max 12
_diffrn_reflns_limit_l_min -12
_diffrn_reflns_number 14207
_diffrn_reflns_theta_full 28.26
_diffrn_reflns_theta_max 28.26
_diffrn_reflns_theta_min 1.49
_diffrn_standards_number 0
_exptl_absorpt_coefficient_mu 2.905
_exptl_absorpt_correction_T_max 0.5792
_exptl_absorpt_correction_T_min 0.4662
_exptl_absorpt_correction_type multi-scan
_exptl_absorpt_process_details '(<i>SADABS</i>; Bruker, 2009)'
_exptl_crystal_colour colourless
_exptl_crystal_density_diffrn 1.562
_exptl_crystal_density_method 'not measured'
_exptl_crystal_description block
_exptl_crystal_F_000 704
_exptl_crystal_size_max 0.31
_exptl_crystal_size_mid 0.28
_exptl_crystal_size_min 0.21
_refine_diff_density_max 0.551
_refine_diff_density_min -0.765
_refine_ls_extinction_method none
_refine_ls_goodness_of_fit_ref 1.033
_refine_ls_hydrogen_treatment constr
_refine_ls_matrix_type full
_refine_ls_number_parameters 183
_refine_ls_number_reflns 3671
_refine_ls_number_restraints 0
_refine_ls_restrained_S_all 1.033
_refine_ls_R_factor_all 0.0498
_refine_ls_R_factor_gt 0.0341
_refine_ls_shift/su_max 0.001
_refine_ls_shift/su_mean 0.000
_refine_ls_structure_factor_coef Fsqd
_refine_ls_weighting_details 'calc w=1/[\s^2^(Fo^2^)+(0.0381P)^2^+0.8792P] where P=(Fo^2^+2Fc^2^)/3'
_refine_ls_weighting_scheme calc
_refine_ls_wR_factor_gt 0.0799
_refine_ls_wR_factor_ref 0.0864
_reflns_number_gt 2844
_reflns_number_total 3671
_reflns_threshold_expression I>2\s(I)
_cod_data_source_file xu5502.cif
_cod_data_source_block I
_cod_original_sg_symbol_H-M 'P 21/c'
_cod_database_code 2234846
_cod_database_fobs_code 2234846

loop_
_symmetry_equiv_pos_as_xyz
'x, y, z'
'-x, y+1/2, -z+1/2'
'-x, -y, -z'
'x, -y-1/2, z-1/2'

loop_
_atom_site_type_symbol
_atom_site_label
_atom_site_fract_x
_atom_site_fract_y
_atom_site_fract_z
_atom_site_U_iso_or_equiv
_atom_site_adp_type
_atom_site_calc_flag
_atom_site_refinement_flags
_atom_site_occupancy
_atom_site_symmetry_multiplicity
Br Br1 0.79550(2) 0.16838(2) 0.52417(3) 0.04775(11) Uani d . 1 2
S S1 0.73033(4) 0.67240(5) 0.20895(5) 0.02775(13) Uani d . 1 2
O O1 0.94299(11) 0.66889(13) 0.57489(16) 0.0296(3) Uani d . 1 2
O O2 0.73660(12) 0.58439(15) 0.09690(16) 0.0386(4) Uani d . 1 2
C C1 0.81812(15) 0.63651(19) 0.3736(2) 0.0253(4) Uani d . 1 2
C C2 0.83871(14) 0.52469(18) 0.4514(2) 0.0244(4) Uani d . 1 2
C C3 0.80193(15) 0.40884(19) 0.4307(2) 0.0282(4) Uani d . 1 2
H H3 0.7502 0.3872 0.3471 0.034 Uiso calc R 1 2
C C4 0.84473(17) 0.32647(19) 0.5384(2) 0.0312(5) Uani d . 1 2
C C5 0.92198(17) 0.3549(2) 0.6600(2) 0.0339(5) Uani d . 1 2
H H5 0.9485 0.2953 0.7306 0.041 Uiso calc R 1 2
C C6 0.96063(16) 0.4685(2) 0.6796(2) 0.0320(5) Uani d . 1 2
H H6 1.0146 0.4889 0.7608 0.038 Uiso calc R 1 2
C C7 0.91637(15) 0.55073(19) 0.5743(2) 0.0258(4) Uani d . 1 2
C C8 0.88224(15) 0.7186(2) 0.4515(2) 0.0267(4) Uani d . 1 2
C C9 0.89826(18) 0.84651(19) 0.4301(3) 0.0356(5) Uani d . 1 2
H H9A 0.8605 0.8699 0.3316 0.053 Uiso calc R 1 2
H H9B 0.9679 0.8607 0.4442 0.053 Uiso calc R 1 2
H H9C 0.8770 0.8937 0.5002 0.053 Uiso calc R 1 2
C C10 0.62293(15) 0.63534(19) 0.2582(2) 0.0263(4) Uani d . 1 2
C C11 0.59828(17) 0.7053(2) 0.3594(2) 0.0350(5) Uani d . 1 2
H H11 0.6393 0.7691 0.4059 0.042 Uiso calc R 1 2
C C12 0.51270(19) 0.6806(2) 0.3919(3) 0.0444(6) Uani d . 1 2
H H12 0.4960 0.7275 0.4627 0.053 Uiso calc R 1 2
C C13 0.45106(17) 0.5896(2) 0.3241(3) 0.0438(6) Uani d . 1 2
C C14 0.47699(19) 0.5233(3) 0.2218(3) 0.0516(7) Uani d . 1 2
H H14 0.4349 0.4611 0.1728 0.062 Uiso calc R 1 2
C C15 0.56315(18) 0.5448(2) 0.1883(3) 0.0422(6) Uani d . 1 2
H H15 0.5802 0.4976 0.1181 0.051 Uiso calc R 1 2
C C16 0.3583(2) 0.5640(3) 0.3611(4) 0.0680(9) Uani d . 1 2
H H16A 0.3730 0.5576 0.4665 0.102 Uiso calc R 1 2
H H16B 0.3299 0.4889 0.3157 0.102 Uiso calc R 1 2
H H16C 0.3115 0.6290 0.3253 0.102 Uiso calc R 1 2

loop_
_atom_site_aniso_label
_atom_site_aniso_U_11
_atom_site_aniso_U_22
_atom_site_aniso_U_33
_atom_site_aniso_U_12
_atom_site_aniso_U_13
_atom_site_aniso_U_23
Br1 0.05663(18) 0.02626(14) 0.05713(18) 0.00091(11) 0.01230(13) 0.00537(11)
S1 0.0306(3) 0.0274(3) 0.0236(2) 0.0031(2) 0.0058(2) 0.00431(19)
O1 0.0262(7) 0.0322(8) 0.0285(7) -0.0028(6) 0.0055(6) -0.0021(6)
O2 0.0464(10) 0.0442(10) 0.0271(8) 0.0076(8) 0.0138(7) -0.0025(7)
C1 0.0230(10) 0.0281(10) 0.0249(10) 0.0010(8) 0.0074(8) 0.0031(8)
C2 0.0211(9) 0.0297(10) 0.0231(9) 0.0033(8) 0.0077(8) 0.0017(8)
C3 0.0251(10) 0.0289(11) 0.0289(10) 0.0016(9) 0.0055(8) 0.0001(8)
C4 0.0342(12) 0.0247(10) 0.0364(12) 0.0039(9) 0.0130(9) 0.0016(9)
C5 0.0366(12) 0.0357(12) 0.0288(11) 0.0144(10) 0.0090(9) 0.0058(9)
C6 0.0286(11) 0.0414(13) 0.0239(10) 0.0092(10) 0.0048(8) -0.0005(9)
C7 0.0230(10) 0.0303(11) 0.0254(10) 0.0018(8) 0.0092(8) -0.0019(8)
C8 0.0243(10) 0.0314(11) 0.0267(10) 0.0008(9) 0.0108(8) 0.0010(8)
C9 0.0413(13) 0.0290(12) 0.0384(12) -0.0070(10) 0.0152(10) -0.0013(9)
C10 0.0237(10) 0.0273(10) 0.0241(10) 0.0040(8) 0.0015(8) 0.0021(8)
C11 0.0341(12) 0.0352(12) 0.0333(12) 0.0022(10) 0.0063(10) -0.0069(9)
C12 0.0373(13) 0.0571(17) 0.0396(14) 0.0115(12) 0.0127(11) -0.0027(12)
C13 0.0282(12) 0.0504(15) 0.0513(15) 0.0074(11) 0.0099(11) 0.0130(12)
C14 0.0347(14) 0.0459(16) 0.0705(19) -0.0131(12) 0.0103(13) -0.0137(14)
C15 0.0379(13) 0.0411(14) 0.0459(14) -0.0026(11) 0.0099(11) -0.0151(11)
C16 0.0352(15) 0.089(3) 0.082(2) 0.0073(16) 0.0223(15) 0.025(2)

loop_
_atom_type_symbol
_atom_type_description
_atom_type_scat_dispersion_real
_atom_type_scat_dispersion_imag
_atom_type_scat_source
C C 0.0033 0.0016 'International Tables Vol C Tables 4.2.6.8 and 6.1.1.4'
H H 0.0000 0.0000 'International Tables Vol C Tables 4.2.6.8 and 6.1.1.4'
O O 0.0106 0.0060 'International Tables Vol C Tables 4.2.6.8 and 6.1.1.4'
S S 0.1246 0.1234 'International Tables Vol C Tables 4.2.6.8 and 6.1.1.4'
Br Br -0.2901 2.4595 'International Tables Vol C Tables 4.2.6.8 and 6.1.1.4'

loop_
_geom_angle_atom_site_label_1
_geom_angle_atom_site_label_2
_geom_angle_atom_site_label_3
_geom_angle_site_symmetry_3
_geom_angle
C4 Br1 O2 4_566 163.52(8)
O2 S1 C1 . 109.01(10)
O2 S1 C10 . 106.61(10)
C1 S1 C10 . 98.26(9)
C8 O1 C7 . 106.57(16)
C8 C1 C2 . 107.50(18)
C8 C1 S1 . 121.98(16)
C2 C1 S1 . 130.52(16)
C3 C2 C7 . 119.24(19)
C3 C2 C1 . 136.39(19)
C7 C2 C1 . 104.36(18)
C4 C3 C2 . 116.68(19)
C4 C3 H3 . 121.7
C2 C3 H3 . 121.7
C5 C4 C3 . 122.9(2)
C5 C4 Br1 . 117.37(17)
C3 C4 Br1 . 119.72(17)
C6 C5 C4 . 120.9(2)
C6 C5 H5 . 119.6
C4 C5 H5 . 119.6
C7 C6 C5 . 116.1(2)
C7 C6 H6 . 122.0
C5 C6 H6 . 122.0
O1 C7 C6 . 125.05(19)
O1 C7 C2 . 110.73(18)
C6 C7 C2 . 124.2(2)
C1 C8 O1 . 110.84(18)
C1 C8 C9 . 133.5(2)
O1 C8 C9 . 115.66(18)
C8 C9 H9A . 109.5
C8 C9 H9B . 109.5
H9A C9 H9B . 109.5
C8 C9 H9C . 109.5
H9A C9 H9C . 109.5
H9B C9 H9C . 109.5
C15 C10 C11 . 121.0(2)
C15 C10 S1 . 120.02(17)
C11 C10 S1 . 118.78(17)
C10 C11 C12 . 118.8(2)
C10 C11 H11 . 120.6
C12 C11 H11 . 120.6
C13 C12 C11 . 121.7(2)
C13 C12 H12 . 119.2
C11 C12 H12 . 119.2
C14 C13 C12 . 117.9(2)
C14 C13 C16 . 121.2(3)
C12 C13 C16 . 120.9(3)
C13 C14 C15 . 121.8(2)
C13 C14 H14 . 119.1
C15 C14 H14 . 119.1
C10 C15 C14 . 118.8(2)
C10 C15 H15 . 120.6
C14 C15 H15 . 120.6
C13 C16 H16A . 109.5
C13 C16 H16B . 109.5
H16A C16 H16B . 109.5
C13 C16 H16C . 109.5
H16A C16 H16C . 109.5
H16B C16 H16C . 109.5

loop_
_geom_bond_atom_site_label_1
_geom_bond_atom_site_label_2
_geom_bond_site_symmetry_2
_geom_bond_distance
Br1 C4 . 1.898(2)
Br1 O2 4_566 3.0986(16)
S1 O2 . 1.4895(16)
S1 C1 . 1.755(2)
S1 C10 . 1.794(2)
O1 C8 . 1.368(2)
O1 C7 . 1.378(3)
C1 C8 . 1.357(3)
C1 C2 . 1.446(3)
C2 C3 . 1.394(3)
C2 C7 . 1.394(3)
C3 C4 . 1.390(3)
C3 H3 . 0.9500
C4 C5 . 1.389(3)
C5 C6 . 1.379(3)
C5 H5 . 0.9500
C6 C7 . 1.379(3)
C6 H6 . 0.9500
C8 C9 . 1.477(3)
C9 H9A . 0.9800
C9 H9B . 0.9800
C9 H9C . 0.9800
C10 C15 . 1.369(3)
C10 C11 . 1.382(3)
C11 C12 . 1.384(4)
C11 H11 . 0.9500
C12 C13 . 1.379(4)
C12 H12 . 0.9500
C13 C14 . 1.377(4)
C13 C16 . 1.507(4)
C14 C15 . 1.391(4)
C14 H14 . 0.9500
C15 H15 . 0.9500
C16 H16A . 0.9800
C16 H16B . 0.9800
C16 H16C . 0.9800

loop_
_geom_hbond_atom_site_label_D
_geom_hbond_atom_site_label_H
_geom_hbond_atom_site_label_A
_geom_hbond_site_symmetry_A
_geom_hbond_distance_DH
_geom_hbond_distance_HA
_geom_hbond_distance_DA
_geom_hbond_angle_DHA
C5 H5 O1 2_746 0.95 2.49 3.420(3) 165.4
C9 H9C O2 4_576 0.98 2.48 3.294(3) 140.8

loop_
_geom_torsion_atom_site_label_1
_geom_torsion_atom_site_label_2
_geom_torsion_atom_site_label_3
_geom_torsion_atom_site_label_4
_geom_torsion
O2 S1 C1 C8 128.69(18)
C10 S1 C1 C8 -120.49(18)
O2 S1 C1 C2 -50.8(2)
C10 S1 C1 C2 60.1(2)
C8 C1 C2 C3 -179.0(2)
S1 C1 C2 C3 0.5(4)
C8 C1 C2 C7 0.2(2)
S1 C1 C2 C7 179.73(17)
C7 C2 C3 C4 1.6(3)
C1 C2 C3 C4 -179.3(2)
C2 C3 C4 C5 -1.5(3)
C2 C3 C4 Br1 177.05(15)
C3 C4 C5 C6 -0.2(4)
Br1 C4 C5 C6 -178.77(17)
C4 C5 C6 C7 1.7(3)
C8 O1 C7 C6 179.2(2)
C8 O1 C7 C2 -0.2(2)
C5 C6 C7 O1 179.0(2)
C5 C6 C7 C2 -1.7(3)
C3 C2 C7 O1 179.38(18)
C1 C2 C7 O1 0.0(2)
C3 C2 C7 C6 0.0(3)
C1 C2 C7 C6 -179.4(2)
C2 C1 C8 O1 -0.3(2)
S1 C1 C8 O1 -179.90(14)
C2 C1 C8 C9 -179.9(2)
S1 C1 C8 C9 0.5(4)
C7 O1 C8 C1 0.3(2)
C7 O1 C8 C9 -179.99(18)
O2 S1 C10 C15 -3.5(2)
C1 S1 C10 C15 -116.2(2)
O2 S1 C10 C11 -178.65(17)
C1 S1 C10 C11 68.59(19)
C15 C10 C11 C12 1.5(3)
S1 C10 C11 C12 176.65(18)
C10 C11 C12 C13 -1.1(4)
C11 C12 C13 C14 -0.1(4)
C11 C12 C13 C16 179.9(2)
C12 C13 C14 C15 1.0(4)
C16 C13 C14 C15 -179.0(3)
C11 C10 C15 C14 -0.6(4)
S1 C10 C15 C14 -175.7(2)
C13 C14 C15 C10 -0.7(4)
